data_4031528
loop_
_publ_author_name
'Kakde, Badrinath N.'
'Kumari, Pooja'
'Bisai, Alakesh'

_publ_section_title
;
 Total Synthesis of (+-)-Taiwaniaquinol F and Related Taiwaniaquinoids.
;
_journal_issue 20
_journal_name_full 'The Journal of organic chemistry'
_journal_page_first 9889
_journal_page_last 9899
_journal_paper_doi 10.1021/acs.joc.5b01345
_journal_volume 80
_journal_year 2015
_chemical_formula_sum 'C20 H28 O6'
_chemical_formula_weight 364.42
_space_group_crystal_system triclinic
_space_group_IT_number 2
_space_group_name_Hall '-P 1'
_space_group_name_H-M_alt 'P -1'
_symmetry_space_group_name_Hall '-P 1'
_symmetry_space_group_name_H-M 'P -1'
_atom_sites_solution_hydrogens mixed
_audit_creation_method SHELXL-2014/6
_cell_angle_alpha 79.817(14)
_cell_angle_beta 77.040(15)
_cell_angle_gamma 76.642(15)
_cell_formula_units_Z 2
_cell_length_a 6.567(3)
_cell_length_b 11.997(4)
_cell_length_c 12.947(4)
_cell_measurement_reflns_used 7153
_cell_measurement_temperature 180(2)
_cell_measurement_theta_max 27.21
_cell_measurement_theta_min 2.23
_cell_volume 958.7(6)
_computing_structure_refinement 'SHELXL-2014/6 (Sheldrick, 2014)'
_diffrn_ambient_temperature 180(2)
_diffrn_measured_fraction_theta_full 0.999
_diffrn_measured_fraction_theta_max 0.999
_diffrn_radiation_type MoK\a
_diffrn_radiation_wavelength 0.71073
_diffrn_reflns_av_unetI/netI 0.0437
_diffrn_reflns_laue_measured_fraction_full 0.999
_diffrn_reflns_laue_measured_fraction_max 0.999
_diffrn_reflns_number 4409
_diffrn_reflns_point_group_measured_fraction_full 0.999
_diffrn_reflns_point_group_measured_fraction_max 0.999
_diffrn_reflns_theta_full 25.242
_diffrn_reflns_theta_max 27.478
_diffrn_reflns_theta_min 2.235
_exptl_absorpt_coefficient_mu 0.092
_exptl_absorpt_correction_type none
_exptl_crystal_colour white
_exptl_crystal_density_diffrn 1.252
_exptl_crystal_description plate
_exptl_crystal_F_000 390
_exptl_crystal_size_max 0.32
_exptl_crystal_size_mid 0.29
_exptl_crystal_size_min 0.15
_refine_diff_density_max 0.322
_refine_diff_density_min -0.257
_refine_diff_density_rms 0.058
_refine_ls_extinction_method none
_refine_ls_goodness_of_fit_ref 0.718
_refine_ls_hydrogen_treatment mixed
_refine_ls_matrix_type full
_refine_ls_number_parameters 253
_refine_ls_number_reflns 4409
_refine_ls_number_restraints 3
_refine_ls_restrained_S_all 0.718
_refine_ls_R_factor_all 0.0706
_refine_ls_R_factor_gt 0.0491
_refine_ls_shift/su_max 0.000
_refine_ls_shift/su_mean 0.000
_refine_ls_structure_factor_coef Fsqd
_refine_ls_weighting_details 'w=1/[\s^2^(Fo^2^)+(0.1443P)^2^+0.8881P] where P=(Fo^2^+2Fc^2^)/3'
_refine_ls_weighting_scheme calc
_refine_ls_wR_factor_gt 0.1421
_refine_ls_wR_factor_ref 0.1707
_reflns_Friedel_coverage 0.000
_reflns_number_gt 3317
_reflns_number_total 4409
_reflns_threshold_expression 'I > 2\s(I)'
_cod_data_source_file jo5b01345_si_003.cif
_cod_data_source_block trya4
_cod_depositor_comments 'Adding full bibliography for 4031527--4031529.cif.'
_cod_original_cell_volume 958.6(6)
_cod_database_code 4031528
_shelx_space_group_comment
;
The symmetry employed for this shelxl refinement is uniquely defined
by the following loop, which should always be used as a source of
symmetry information in preference to the above space-group names.
They are only intended as comments.
;
_shelxl_version_number 2014/6

loop_
_space_group_symop_operation_xyz
'x, y, z'
'-x, -y, -z'

loop_
_atom_site_label
_atom_site_type_symbol
_atom_site_fract_x
_atom_site_fract_y
_atom_site_fract_z
_atom_site_U_iso_or_equiv
_atom_site_adp_type
_atom_site_occupancy
_atom_site_site_symmetry_order
_atom_site_calc_flag
_atom_site_refinement_flags_posn
_atom_site_refinement_flags_adp
O1 O 0.1697(2) 0.41846(10) 0.10820(9) 0.0267(3) Uani 1 1 d . .
O2 O 0.5021(2) 0.08044(11) 0.31326(10) 0.0306(3) Uani 1 1 d . .
H11 H 0.485(4) 0.047(2) 0.382(2) 0.046 Uiso 1 1 d . U
O3 O 0.2591(2) 0.03997(11) 0.52078(10) 0.0334(3) Uani 1 1 d . .
O4 O -0.1570(2) 0.46078(11) 0.28029(10) 0.0339(3) Uani 1 1 d . .
H26 H -0.152(4) 0.500(2) 0.215(2) 0.051 Uiso 1 1 d . U
O5 O 0.2267(3) 0.38495(15) 0.88913(11) 0.0497(5) Uani 1 1 d D .
H28 H 0.211(4) 0.384(3) 0.9552(9) 0.075 Uiso 1 1 d D U
H29 H 0.344(3) 0.341(2) 0.872(2) 0.075 Uiso 1 1 d D U
C1 C 0.2589(3) 0.51800(17) 0.10453(16) 0.0370(4) Uani 1 1 d . .
H3 H 0.1758 0.5632 0.1615 0.055 Uiso 1 1 calc R U
H27 H 0.2549 0.5658 0.0350 0.055 Uiso 1 1 calc R U
H1 H 0.4070 0.4929 0.1145 0.055 Uiso 1 1 calc R U
C2 C 0.1775(3) 0.34358(14) 0.20276(12) 0.0225(3) Uani 1 1 d . .
C3 C 0.0044(3) 0.36706(14) 0.28778(13) 0.0240(3) Uani 1 1 d . .
C4 C 0.0019(3) 0.29077(14) 0.38141(12) 0.0222(3) Uani 1 1 d . .
C5 C -0.1694(3) 0.29005(13) 0.48180(12) 0.0219(3) Uani 1 1 d . .
C6 C -0.0821(3) 0.17767(13) 0.55411(12) 0.0220(3) Uani 1 1 d . .
H12 H -0.1764 0.1222 0.5568 0.026 Uiso 1 1 calc R U
C7 C -0.0809(3) 0.18674(15) 0.67296(13) 0.0256(4) Uani 1 1 d . .
C8 C -0.2774(3) 0.27423(16) 0.71529(14) 0.0296(4) Uani 1 1 d . .
O8 O -0.3811(3) 0.25517(14) 0.80415(11) 0.0498(4) Uani 1 1 d . .
C10 C 0.3476(3) 0.24839(14) 0.20673(12) 0.0227(3) Uani 1 1 d . .
C11 C 0.5258(3) 0.22716(15) 0.11067(13) 0.0277(4) Uani 1 1 d . .
H10 H 0.4934 0.2915 0.0525 0.033 Uiso 1 1 calc R U
C12 C 0.5311(4) 0.1149(2) 0.06887(18) 0.0516(6) Uani 1 1 d . .
H6 H 0.5648 0.0492 0.1233 0.077 Uiso 1 1 calc R U
H4 H 0.6404 0.1071 0.0037 0.077 Uiso 1 1 calc R U
H5 H 0.3916 0.1164 0.0528 0.077 Uiso 1 1 calc R U
C13 C 0.7426(3) 0.2325(2) 0.13284(17) 0.0434(5) Uani 1 1 d . .
H7 H 0.7332 0.3062 0.1581 0.065 Uiso 1 1 calc R U
H9 H 0.8502 0.2260 0.0670 0.065 Uiso 1 1 calc R U
H8 H 0.7833 0.1686 0.1877 0.065 Uiso 1 1 calc R U
C14 C 0.3417(3) 0.17408(14) 0.30335(13) 0.0228(3) Uani 1 1 d . .
C15 C 0.1703(3) 0.19666(14) 0.38794(12) 0.0221(3) Uani 1 1 d . .
C16 C 0.1351(3) 0.12711(14) 0.49112(13) 0.0230(3) Uani 1 1 d . .
C17 C -0.3380(4) 0.38717(16) 0.64677(14) 0.0385(5) Uani 1 1 d . .
H15 H -0.3298 0.4508 0.6840 0.046 Uiso 1 1 calc R U
H16 H -0.4881 0.3966 0.6395 0.046 Uiso 1 1 calc R U
C18 C -0.2001(3) 0.39894(15) 0.53526(14) 0.0308(4) Uani 1 1 d . .
H13 H -0.0592 0.4117 0.5404 0.037 Uiso 1 1 calc R U
H14 H -0.2686 0.4669 0.4907 0.037 Uiso 1 1 calc R U
C19 C 0.1143(3) 0.23024(19) 0.68688(16) 0.0377(5) Uani 1 1 d . .
H17 H 0.1231 0.3041 0.6413 0.057 Uiso 1 1 calc R U
H18 H 0.2446 0.1733 0.6664 0.057 Uiso 1 1 calc R U
H19 H 0.0990 0.2409 0.7618 0.057 Uiso 1 1 calc R U
C20 C -0.0848(4) 0.06811(17) 0.73948(15) 0.0400(5) Uani 1 1 d . .
H21 H -0.0782 0.0728 0.8134 0.060 Uiso 1 1 calc R U
H22 H 0.0381 0.0117 0.7095 0.060 Uiso 1 1 calc R U
H20 H -0.2167 0.0439 0.7381 0.060 Uiso 1 1 calc R U
C21 C -0.3796(3) 0.28011(17) 0.45383(16) 0.0338(4) Uani 1 1 d . .
H23 H -0.4297 0.3491 0.4060 0.051 Uiso 1 1 calc R U
H24 H -0.4872 0.2735 0.5195 0.051 Uiso 1 1 calc R U
H25 H -0.3560 0.2114 0.4182 0.051 Uiso 1 1 calc R U

loop_
_atom_site_aniso_label
_atom_site_aniso_U_11
_atom_site_aniso_U_22
_atom_site_aniso_U_33
_atom_site_aniso_U_23
_atom_site_aniso_U_13
_atom_site_aniso_U_12
O1 0.0339(7) 0.0247(6) 0.0166(5) 0.0028(4) -0.0041(5) -0.0013(5)
O2 0.0293(7) 0.0299(6) 0.0227(6) 0.0007(5) -0.0017(5) 0.0076(5)
O3 0.0360(7) 0.0266(6) 0.0268(6) 0.0027(5) -0.0026(5) 0.0074(5)
O4 0.0328(7) 0.0307(7) 0.0231(6) 0.0065(5) 0.0002(5) 0.0105(5)
O5 0.0526(10) 0.0569(10) 0.0223(7) -0.0029(6) -0.0082(6) 0.0228(7)
C1 0.0405(11) 0.0321(10) 0.0340(10) 0.0050(8) -0.0023(8) -0.0104(8)
C2 0.0260(8) 0.0240(8) 0.0155(7) 0.0004(6) -0.0041(6) -0.0035(6)
C3 0.0239(8) 0.0235(8) 0.0202(8) 0.0000(6) -0.0034(6) 0.0008(6)
C4 0.0212(8) 0.0230(8) 0.0195(7) -0.0013(6) -0.0026(6) -0.0012(6)
C5 0.0227(8) 0.0215(7) 0.0177(7) 0.0001(6) -0.0019(6) -0.0010(6)
C6 0.0233(8) 0.0197(7) 0.0198(7) 0.0002(6) -0.0013(6) -0.0027(6)
C7 0.0244(8) 0.0283(8) 0.0185(7) -0.0017(6) -0.0001(6) 0.0009(6)
C8 0.0294(9) 0.0313(9) 0.0230(8) -0.0033(7) -0.0025(7) 0.0014(7)
O8 0.0481(9) 0.0470(9) 0.0305(8) 0.0040(6) 0.0160(6) 0.0081(7)
C10 0.0231(8) 0.0258(8) 0.0172(7) -0.0030(6) -0.0016(6) -0.0027(6)
C11 0.0286(9) 0.0281(8) 0.0198(8) 0.0002(6) 0.0005(6) 0.0000(7)
C12 0.0740(17) 0.0429(12) 0.0303(10) -0.0142(9) 0.0119(10) -0.0106(11)
C13 0.0273(10) 0.0550(13) 0.0386(11) 0.0073(9) -0.0021(8) -0.0037(9)
C14 0.0229(8) 0.0221(7) 0.0209(8) -0.0020(6) -0.0042(6) -0.0001(6)
C15 0.0229(8) 0.0218(7) 0.0193(7) -0.0029(6) -0.0029(6) -0.0011(6)
C16 0.0266(8) 0.0205(7) 0.0194(7) -0.0025(6) -0.0025(6) -0.0015(6)
C17 0.0521(12) 0.0293(9) 0.0223(9) -0.0049(7) -0.0014(8) 0.0112(8)
C18 0.0425(10) 0.0216(8) 0.0229(8) -0.0003(6) -0.0031(7) -0.0003(7)
C19 0.0318(10) 0.0500(12) 0.0324(10) -0.0125(8) -0.0079(8) -0.0034(8)
C20 0.0481(12) 0.0324(10) 0.0247(9) 0.0075(7) 0.0029(8) 0.0035(8)
C21 0.0243(9) 0.0404(10) 0.0339(10) 0.0014(8) -0.0068(7) -0.0045(7)

loop_
_atom_type_symbol
_atom_type_description
_atom_type_scat_dispersion_real
_atom_type_scat_dispersion_imag
_atom_type_scat_source
C C 0.0033 0.0016 'International Tables Vol C Tables 4.2.6.8 and 6.1.1.4'
H H 0.0000 0.0000 'International Tables Vol C Tables 4.2.6.8 and 6.1.1.4'
O O 0.0106 0.0060 'International Tables Vol C Tables 4.2.6.8 and 6.1.1.4'

loop_
_geom_angle_atom_site_label_1
_geom_angle_atom_site_label_2
_geom_angle_atom_site_label_3
_geom_angle
C2 O1 C1 113.09(13)
C14 O2 H11 108.6(16)
C3 O4 H26 114.0(17)
H28 O5 H29 105(2)
O1 C1 H3 109.5
O1 C1 H27 109.5
H3 C1 H27 109.5
O1 C1 H1 109.5
H3 C1 H1 109.5
H27 C1 H1 109.5
O1 C2 C10 119.28(14)
O1 C2 C3 116.17(14)
C10 C2 C3 124.48(14)
O4 C3 C4 119.96(15)
O4 C3 C2 122.39(14)
C4 C3 C2 117.64(15)
C3 C4 C15 118.99(15)
C3 C4 C5 128.90(15)
C15 C4 C5 112.04(13)
C4 C5 C18 111.17(14)
C4 C5 C21 109.51(14)
C18 C5 C21 110.70(14)
C4 C5 C6 103.43(12)
C18 C5 C6 111.79(13)
C21 C5 C6 110.00(14)
C16 C6 C7 113.89(13)
C16 C6 C5 105.44(12)
C7 C6 C5 118.26(13)
C16 C6 H12 106.1
C7 C6 H12 106.1
C5 C6 H12 106.1
C8 C7 C20 110.08(15)
C8 C7 C19 106.32(15)
C20 C7 C19 108.82(16)
C8 C7 C6 108.79(14)
C20 C7 C6 109.26(15)
C19 C7 C6 113.52(14)
O8 C8 C17 119.86(16)
O8 C8 C7 120.82(16)
C17 C8 C7 119.29(15)
C14 C10 C2 116.32(14)
C14 C10 C11 122.26(14)
C2 C10 C11 121.42(14)
C10 C11 C12 111.76(15)
C10 C11 C13 112.19(15)
C12 C11 C13 112.04(18)
C10 C11 H10 106.8
C12 C11 H10 106.8
C13 C11 H10 106.8
C11 C12 H6 109.5
C11 C12 H4 109.5
H6 C12 H4 109.5
C11 C12 H5 109.5
H6 C12 H5 109.5
H4 C12 H5 109.5
C11 C13 H7 109.5
C11 C13 H9 109.5
H7 C13 H9 109.5
C11 C13 H8 109.5
H7 C13 H8 109.5
H9 C13 H8 109.5
O2 C14 C15 120.93(14)
O2 C14 C10 119.55(14)
C15 C14 C10 119.52(15)
C4 C15 C14 123.04(15)
C4 C15 C16 110.20(14)
C14 C15 C16 126.73(15)
O3 C16 C15 124.94(15)
O3 C16 C6 126.27(15)
C15 C16 C6 108.76(13)
C8 C17 C18 114.81(15)
C8 C17 H15 108.6
C18 C17 H15 108.6
C8 C17 H16 108.6
C18 C17 H16 108.6
H15 C17 H16 107.5
C17 C18 C5 111.03(15)
C17 C18 H13 109.4
C5 C18 H13 109.4
C17 C18 H14 109.4
C5 C18 H14 109.4
H13 C18 H14 108.0
C7 C19 H17 109.5
C7 C19 H18 109.5
H17 C19 H18 109.5
C7 C19 H19 109.5
H17 C19 H19 109.5
H18 C19 H19 109.5
C7 C20 H21 109.5
C7 C20 H22 109.5
H21 C20 H22 109.5
C7 C20 H20 109.5
H21 C20 H20 109.5
H22 C20 H20 109.5
C5 C21 H23 109.5
C5 C21 H24 109.5
H23 C21 H24 109.5
C5 C21 H25 109.5
H23 C21 H25 109.5
H24 C21 H25 109.5

loop_
_geom_bond_atom_site_label_1
_geom_bond_atom_site_label_2
_geom_bond_distance
O1 C2 1.3879(19)
O1 C1 1.436(2)
O2 C14 1.361(2)
O2 H11 0.91(3)
O3 C16 1.228(2)
O4 C3 1.361(2)
O4 H26 0.89(3)
O5 H28 0.836(10)
O5 H29 0.834(10)
C1 H3 0.9800
C1 H27 0.9800
C1 H1 0.9800
C2 C10 1.404(2)
C2 C3 1.408(2)
C3 C4 1.383(2)
C4 C15 1.391(2)
C4 C5 1.516(2)
C5 C18 1.537(2)
C5 C21 1.538(3)
C5 C6 1.568(2)
C6 C16 1.524(2)
C6 C7 1.564(2)
C6 H12 1.0000
C7 C8 1.526(2)
C7 C20 1.530(2)
C7 C19 1.547(3)
C8 O8 1.211(2)
C8 C17 1.505(3)
C10 C14 1.400(2)
C10 C11 1.517(2)
C11 C12 1.528(3)
C11 C13 1.532(3)
C11 H10 1.0000
C12 H6 0.9800
C12 H4 0.9800
C12 H5 0.9800
C13 H7 0.9800
C13 H9 0.9800
C13 H8 0.9800
C14 C15 1.397(2)
C15 C16 1.446(2)
C17 C18 1.525(3)
C17 H15 0.9900
C17 H16 0.9900
C18 H13 0.9900
C18 H14 0.9900
C19 H17 0.9800
C19 H18 0.9800
C19 H19 0.9800
C20 H21 0.9800
C20 H22 0.9800
C20 H20 0.9800
C21 H23 0.9800
C21 H24 0.9800
C21 H25 0.9800

loop_
_geom_hbond_atom_site_label_D
_geom_hbond_atom_site_label_H
_geom_hbond_atom_site_label_A
_geom_hbond_distance_DH
_geom_hbond_distance_HA
_geom_hbond_distance_DA
_geom_hbond_angle_DHA
_geom_hbond_site_symmetry_A
C6 H12 O3 1.00 2.55 3.451(2) 149.5 2_556
O5 H29 O8 0.834(10) 1.962(11) 2.784(2) 168(3) 1_655
O5 H28 O1 0.836(10) 2.041(11) 2.864(2) 168(3) 1_556
O4 H26 O5 0.89(3) 1.81(3) 2.659(2) 158(2) 2_566
O2 H11 O3 0.91(3) 2.27(3) 2.921(2) 128(2) 2_656
O2 H11 O3 0.91(3) 2.06(3) 2.824(2) 142(2) .
C6 H12 O3 1.00 2.55 3.451(2) 149.5 2_556
O5 H29 O8 0.834(10) 1.962(11) 2.784(2) 168(3) 1_655
O5 H28 O1 0.836(10) 2.041(11) 2.864(2) 168(3) 1_556
O4 H26 O5 0.89(3) 1.81(3) 2.659(2) 158(2) 2_566
O2 H11 O3 0.91(3) 2.27(3) 2.921(2) 128(2) 2_656
O2 H11 O3 0.91(3) 2.06(3) 2.824(2) 142(2) .
C6 H12 O3 1.00 2.55 3.451(2) 149.5 2_556
O5 H29 O8 0.834(10) 1.962(11) 2.784(2) 168(3) 1_655
O5 H28 O1 0.836(10) 2.041(11) 2.864(2) 168(3) 1_556
O4 H26 O5 0.89(3) 1.81(3) 2.659(2) 158(2) 2_566
O2 H11 O3 0.91(3) 2.27(3) 2.921(2) 128(2) 2_656
O2 H11 O3 0.91(3) 2.06(3) 2.824(2) 142(2) .
C6 H12 O3 1.00 2.55 3.451(2) 149.5 2_556
O5 H29 O8 0.834(10) 1.962(11) 2.784(2) 168(3) 1_655
O5 H28 O1 0.836(10) 2.041(11) 2.864(2) 168(3) 1_556
O4 H26 O5 0.89(3) 1.81(3) 2.659(2) 158(2) 2_566
O2 H11 O3 0.91(3) 2.27(3) 2.921(2) 128(2) 2_656
O2 H11 O3 0.91(3) 2.06(3) 2.824(2) 142(2) .
C6 H12 O3 1.00 2.55 3.451(2) 149.5 2_556
O5 H29 O8 0.834(10) 1.962(11) 2.784(2) 168(3) 1_655
O5 H28 O1 0.836(10) 2.041(11) 2.864(2) 168(3) 1_556
O4 H26 O5 0.89(3) 1.81(3) 2.659(2) 158(2) 2_566
O2 H11 O3 0.91(3) 2.27(3) 2.921(2) 128(2) 2_656
O2 H11 O3 0.91(3) 2.06(3) 2.824(2) 142(2) .
C6 H12 O3 1.00 2.55 3.451(2) 149.5 2_556
O5 H29 O8 0.834(10) 1.962(11) 2.784(2) 168(3) 1_655
O5 H28 O1 0.836(10) 2.041(11) 2.864(2) 168(3) 1_556
O4 H26 O5 0.89(3) 1.81(3) 2.659(2) 158(2) 2_566
O2 H11 O3 0.91(3) 2.27(3) 2.921(2) 128(2) 2_656
O2 H11 O3 0.91(3) 2.06(3) 2.824(2) 142(2) .
C6 H12 O3 1.00 2.55 3.451(2) 149.5 2_556
O5 H29 O8 0.834(10) 1.962(11) 2.784(2) 168(3) 1_655
O5 H28 O1 0.836(10) 2.041(11) 2.864(2) 168(3) 1_556
O4 H26 O5 0.89(3) 1.81(3) 2.659(2) 158(2) 2_566
O2 H11 O3 0.91(3) 2.27(3) 2.921(2) 128(2) 2_656
O2 H11 O3 0.91(3) 2.06(3) 2.824(2) 142(2) .
C6 H12 O3 1.00 2.55 3.451(2) 149.5 2_556
O5 H29 O8 0.834(10) 1.962(11) 2.784(2) 168(3) 1_655
O5 H28 O1 0.836(10) 2.041(11) 2.864(2) 168(3) 1_556
O4 H26 O5 0.89(3) 1.81(3) 2.659(2) 158(2) 2_566
O2 H11 O3 0.91(3) 2.27(3) 2.921(2) 128(2) 2_656
O2 H11 O3 0.91(3) 2.06(3) 2.824(2) 142(2) .
C6 H12 O3 1.00 2.55 3.451(2) 149.5 2_556
O5 H29 O8 0.834(10) 1.962(11) 2.784(2) 168(3) 1_655
O5 H28 O1 0.836(10) 2.041(11) 2.864(2) 168(3) 1_556
O4 H26 O5 0.89(3) 1.81(3) 2.659(2) 158(2) 2_566
O2 H11 O3 0.91(3) 2.27(3) 2.921(2) 128(2) 2_656
O2 H11 O3 0.91(3) 2.06(3) 2.824(2) 142(2) .
C6 H12 O3 1.00 2.55 3.451(2) 149.5 2_556
O5 H28 O1 0.836(10) 2.041(11) 2.864(2) 168(3) 1_556
O4 H26 O5 0.89(3) 1.81(3) 2.659(2) 158(2) 2_566
O4 H26 O1 0.89(3) 2.35(3) 2.7523(19) 107.3(19) .
O2 H11 O3 0.91(3) 2.27(3) 2.921(2) 128(2) 2_656
O2 H11 O3 0.91(3) 2.06(3) 2.824(2) 142(2) .
C6 H12 O3 1.00 2.55 3.451(2) 149.5 2_556
O4 H26 O1 0.89(3) 2.35(3) 2.7523(19) 107.3(19) .
O2 H11 O3 0.91(3) 2.27(3) 2.921(2) 128(2) 2_656
O2 H11 O3 0.91(3) 2.06(3) 2.824(2) 142(2) .
O2 H11 O3 0.91(3) 2.06(3) 2.824(2) 142(2) .
O2 H11 O3 0.91(3) 2.27(3) 2.921(2) 128(2) 2_656
O4 H26 O1 0.89(3) 2.35(3) 2.7523(19) 107.3(19) .
O4 H26 O5 0.89(3) 1.81(3) 2.659(2) 158(2) 2_566
O5 H28 O1 0.836(10) 2.041(11) 2.864(2) 168(3) 1_556
C6 H12 O3 1.00 2.55 3.451(2) 149.5 2_556
O2 H11 O3 0.91(3) 2.06(3) 2.824(2) 142(2) .
O2 H11 O3 0.91(3) 2.27(3) 2.921(2) 128(2) 2_656
O4 H26 O1 0.89(3) 2.35(3) 2.7523(19) 107.3(19) .
O4 H26 O5 0.89(3) 1.81(3) 2.659(2) 158(2) 2_566
O5 H28 O1 0.836(10) 2.041(11) 2.864(2) 168(3) 1_556
O5 H29 O8 0.834(10) 1.962(11) 2.784(2) 168(3) 1_655
C6 H12 O3 1.00 2.55 3.451(2) 149.5 2_556
O2 H11 O3 0.91(3) 2.06(3) 2.824(2) 142(2) .
O2 H11 O3 0.91(3) 2.27(3) 2.921(2) 128(2) 2_656
O4 H26 O5 0.89(3) 1.81(3) 2.659(2) 158(2) 2_566
O5 H28 O1 0.836(10) 2.041(11) 2.864(2) 168(3) 1_556
O5 H29 O8 0.834(10) 1.962(11) 2.784(2) 168(3) 1_655
C6 H12 O3 1.00 2.55 3.451(2) 149.5 2_556
O2 H11 O3 0.91(3) 2.06(3) 2.824(2) 142(2) .
O2 H11 O3 0.91(3) 2.27(3) 2.921(2) 128(2) 2_656
O4 H26 O5 0.89(3) 1.81(3) 2.659(2) 158(2) 2_566
O5 H28 O1 0.836(10) 2.041(11) 2.864(2) 168(3) 1_556
O5 H29 O8 0.834(10) 1.962(11) 2.784(2) 168(3) 1_655
C6 H12 O3 1.00 2.55 3.451(2) 149.5 2_556
O2 H11 O3 0.91(3) 2.06(3) 2.824(2) 142(2) .
O2 H11 O3 0.91(3) 2.27(3) 2.921(2) 128(2) 2_656
O4 H26 O5 0.89(3) 1.81(3) 2.659(2) 158(2) 2_566
O5 H28 O1 0.836(10) 2.041(11) 2.864(2) 168(3) 1_556
O5 H29 O8 0.834(10) 1.962(11) 2.784(2) 168(3) 1_655
C6 H12 O3 1.00 2.55 3.451(2) 149.5 2_556
O2 H11 O3 0.91(3) 2.06(3) 2.824(2) 142(2) .
O2 H11 O3 0.91(3) 2.27(3) 2.921(2) 128(2) 2_656
O4 H26 O5 0.89(3) 1.81(3) 2.659(2) 158(2) 2_566
O5 H28 O1 0.836(10) 2.041(11) 2.864(2) 168(3) 1_556
O5 H29 O8 0.834(10) 1.962(11) 2.784(2) 168(3) 1_655
C6 H12 O3 1.00 2.55 3.451(2) 149.5 2_556
O2 H11 O3 0.91(3) 2.06(3) 2.824(2) 142(2) .
O2 H11 O3 0.91(3) 2.27(3) 2.921(2) 128(2) 2_656
O4 H26 O5 0.89(3) 1.81(3) 2.659(2) 158(2) 2_566
O5 H28 O1 0.836(10) 2.041(11) 2.864(2) 168(3) 1_556
O5 H29 O8 0.834(10) 1.962(11) 2.784(2) 168(3) 1_655
C6 H12 O3 1.00 2.55 3.451(2) 149.5 2_556
O2 H11 O3 0.91(3) 2.06(3) 2.824(2) 142(2) .
O2 H11 O3 0.91(3) 2.27(3) 2.921(2) 128(2) 2_656
O4 H26 O5 0.89(3) 1.81(3) 2.659(2) 158(2) 2_566
O5 H28 O1 0.836(10) 2.041(11) 2.864(2) 168(3) 1_556
O5 H29 O8 0.834(10) 1.962(11) 2.784(2) 168(3) 1_655
C6 H12 O3 1.00 2.55 3.451(2) 149.5 2_556
O2 H11 O3 0.91(3) 2.06(3) 2.824(2) 142(2) .
O2 H11 O3 0.91(3) 2.27(3) 2.921(2) 128(2) 2_656
O4 H26 O5 0.89(3) 1.81(3) 2.659(2) 158(2) 2_566
O5 H28 O1 0.836(10) 2.041(11) 2.864(2) 168(3) 1_556
O5 H29 O8 0.834(10) 1.962(11) 2.784(2) 168(3) 1_655
C6 H12 O3 1.00 2.55 3.451(2) 149.5 2_556
O2 H11 O3 0.91(3) 2.06(3) 2.824(2) 142(2) .
O2 H11 O3 0.91(3) 2.27(3) 2.921(2) 128(2) 2_656
O4 H26 O5 0.89(3) 1.81(3) 2.659(2) 158(2) 2_566
O5 H28 O1 0.836(10) 2.041(11) 2.864(2) 168(3) 1_556
O5 H29 O8 0.834(10) 1.962(11) 2.784(2) 168(3) 1_655
C6 H12 O3 1.00 2.55 3.451(2) 149.5 2_556

loop_
_geom_torsion_atom_site_label_1
_geom_torsion_atom_site_label_2
_geom_torsion_atom_site_label_3
_geom_torsion_atom_site_label_4
_geom_torsion
C1 O1 C2 C10 -95.53(18)
C1 O1 C2 C3 87.29(19)
O1 C2 C3 O4 -3.1(2)
C10 C2 C3 O4 179.85(16)
O1 C2 C3 C4 176.81(15)
C10 C2 C3 C4 -0.2(3)
O4 C3 C4 C15 -178.90(15)
C2 C3 C4 C15 1.2(2)
O4 C3 C4 C5 4.5(3)
C2 C3 C4 C5 -175.48(16)
C3 C4 C5 C18 -63.5(2)
C15 C4 C5 C18 119.63(16)
C3 C4 C5 C21 59.1(2)
C15 C4 C5 C21 -117.73(16)
C3 C4 C5 C6 176.33(17)
C15 C4 C5 C6 -0.49(18)
C4 C5 C6 C16 2.48(16)
C18 C5 C6 C16 -117.21(15)
C21 C5 C6 C16 119.37(15)
C4 C5 C6 C7 131.20(15)
C18 C5 C6 C7 11.5(2)
C21 C5 C6 C7 -111.91(16)
C16 C6 C7 C8 160.22(14)
C5 C6 C7 C8 35.6(2)
C16 C6 C7 C20 -79.59(18)
C5 C6 C7 C20 155.76(15)
C16 C6 C7 C19 42.1(2)
C5 C6 C7 C19 -82.59(18)
C20 C7 C8 O8 17.9(3)
C19 C7 C8 O8 -99.8(2)
C6 C7 C8 O8 137.61(19)
C20 C7 C8 C17 -164.16(18)
C19 C7 C8 C17 78.1(2)
C6 C7 C8 C17 -44.5(2)
O1 C2 C10 C14 -177.79(14)
C3 C2 C10 C14 -0.9(3)
O1 C2 C10 C11 1.5(2)
C3 C2 C10 C11 178.38(16)
C14 C10 C11 C12 63.4(2)
C2 C10 C11 C12 -115.8(2)
C14 C10 C11 C13 -63.4(2)
C2 C10 C11 C13 117.37(18)
C2 C10 C14 O2 -179.52(15)
C11 C10 C14 O2 1.2(3)
C2 C10 C14 C15 1.0(2)
C11 C10 C14 C15 -178.28(15)
C3 C4 C15 C14 -1.1(3)
C5 C4 C15 C14 176.10(15)
C3 C4 C15 C16 -179.04(15)
C5 C4 C15 C16 -1.9(2)
O2 C14 C15 C4 -179.55(15)
C10 C14 C15 C4 0.0(3)
O2 C14 C15 C16 -1.9(3)
C10 C14 C15 C16 177.59(16)
C4 C15 C16 O3 -178.31(17)
C14 C15 C16 O3 3.8(3)
C4 C15 C16 C6 3.52(19)
C14 C15 C16 C6 -174.35(16)
C7 C6 C16 O3 46.9(2)
C5 C6 C16 O3 178.19(17)
C7 C6 C16 C15 -134.94(15)
C5 C6 C16 C15 -3.68(18)
O8 C8 C17 C18 -177.9(2)
C7 C8 C17 C18 4.2(3)
C8 C17 C18 C5 46.8(2)
C4 C5 C18 C17 -168.53(15)
C21 C5 C18 C17 69.51(19)
C6 C5 C18 C17 -53.5(2)
